data_4032850
loop_
_publ_author_name
'Wang, Yajun'
'Jiang, Wei'
'Huo, Congde'

_publ_section_title
;
 One-Pot Synthesis of \b-Hydroxysulfones and Its Application in the
 Preparation of Anticancer Drug Bicalutamide.
;
_journal_issue 19
_journal_name_full 'The Journal of organic chemistry'
_journal_page_first 10628
_journal_page_last 10634
_journal_paper_doi 10.1021/acs.joc.7b01371
_journal_volume 82
_journal_year 2017
_chemical_absolute_configuration ad
_chemical_formula_moiety 'C15 H16 O4 S'
_chemical_formula_sum 'C15 H16 O4 S'
_chemical_formula_weight 292.34
_chemical_name_systematic
;
 ? 
;
_space_group_crystal_system monoclinic
_space_group_IT_number 7
_space_group_name_Hall 'P -2yac'
_space_group_name_H-M_alt 'P 1 n 1'
_symmetry_space_group_name_Hall 'P -2yac'
_symmetry_space_group_name_H-M 'P 1 n 1'
_atom_sites_solution_hydrogens geom
_atom_sites_solution_primary iterative
_atom_sites_solution_secondary difmap
_audit_creation_date 2017-04-24
_audit_creation_method
;
Olex2 1.2
(compiled 2017.03.28 svn.r3405 for OlexSys, GUI svn.r5335)
;
_cell_angle_alpha 90.00
_cell_angle_beta 103.224(10)
_cell_angle_gamma 90.00
_cell_formula_units_Z 2
_cell_length_a 9.4351(7)
_cell_length_b 5.8009(3)
_cell_length_c 13.4209(14)
_cell_measurement_reflns_used 433
_cell_measurement_temperature 289.6(2)
_cell_measurement_theta_max 20.0110
_cell_measurement_theta_min 4.1490
_cell_volume 715.08(10)
_computing_cell_refinement
;
CrysAlisPro, Agilent Technologies,
Version 1.171.36.28 (release 01-02-2013 CrysAlis171 .NET)
(compiled Feb  1 2013,16:14:44)
;
_computing_data_collection
;
CrysAlisPro, Agilent Technologies,
Version 1.171.36.28 (release 01-02-2013 CrysAlis171 .NET)
(compiled Feb  1 2013,16:14:44)
;
_computing_data_reduction
;
CrysAlisPro, Agilent Technologies,
Version 1.171.36.28 (release 01-02-2013 CrysAlis171 .NET)
(compiled Feb  1 2013,16:14:44)
;
_computing_molecular_graphics 'Olex2 (Dolomanov et al., 2009)'
_computing_publication_material 'Olex2 (Dolomanov et al., 2009)'
_computing_structure_refinement 'ShelXL (Sheldrick, 2015)'
_computing_structure_solution
;
Superflip (Palatinus & Chapuis, 2007;Palatinus & van der Lee, 2008;
Palatinus et al., 2012)
;
_diffrn_ambient_temperature 289.6(2)
_diffrn_detector_area_resol_mean 16.0733
_diffrn_measured_fraction_theta_full 0.998
_diffrn_measured_fraction_theta_max 0.998
_diffrn_measurement_details
;
#__ type_ start__ end____ width___ exp.time_
  1 omega  -15.00   12.00   1.5000    6.0000
omega____ theta____ kappa____ phi______ frames
    -      -19.3492  -99.0000  120.0000 18

#__ type_ start__ end____ width___ exp.time_
  2 omega  -53.00   82.00   1.5000    6.0000
omega____ theta____ kappa____ phi______ frames
    -       22.6305  -19.0000   90.0000 90

#__ type_ start__ end____ width___ exp.time_
  3 omega   32.00   93.50   1.5000    6.0000
omega____ theta____ kappa____ phi______ frames
    -       22.6305   57.0000   90.0000 41
;
_diffrn_measurement_device_type 'SuperNova, Dual, Cu at zero, Eos'
_diffrn_measurement_method '\w scans'
_diffrn_orient_matrix_UB_11 0.0717971000
_diffrn_orient_matrix_UB_12 0.0427514000
_diffrn_orient_matrix_UB_13 0.0175774000
_diffrn_orient_matrix_UB_21 -0.0048668000
_diffrn_orient_matrix_UB_22 -0.0189307000
_diffrn_orient_matrix_UB_23 0.0513361000
_diffrn_orient_matrix_UB_31 0.0280012000
_diffrn_orient_matrix_UB_32 -0.1129527000
_diffrn_orient_matrix_UB_33 -0.0019900000
_diffrn_radiation_monochromator mirror
_diffrn_radiation_type MoK\a
_diffrn_radiation_wavelength 0.71073
_diffrn_reflns_av_R_equivalents 0.0488
_diffrn_reflns_av_unetI/netI 0.0938
_diffrn_reflns_limit_h_max 6
_diffrn_reflns_limit_h_min -11
_diffrn_reflns_limit_k_max 7
_diffrn_reflns_limit_k_min -6
_diffrn_reflns_limit_l_max 16
_diffrn_reflns_limit_l_min -16
_diffrn_reflns_number 2554
_diffrn_reflns_theta_full 26.01
_diffrn_reflns_theta_max 26.01
_diffrn_reflns_theta_min 3.51
_diffrn_source 'SuperNova (Mo) X-ray Source'
_exptl_absorpt_coefficient_mu 0.236
_exptl_absorpt_correction_T_max 1.00000
_exptl_absorpt_correction_T_min 0.99182
_exptl_absorpt_correction_type multi-scan
_exptl_absorpt_process_details
;
CrysAlisPro, Agilent Technologies,
Version 1.171.36.28 (release 01-02-2013 CrysAlis171 .NET)
(compiled Feb  1 2013,16:14:44)
Empirical absorption correction using spherical harmonics,
 implemented in SCALE3 ABSPACK scaling algorithm.
;
_exptl_crystal_colour 'clear light colourless'
_exptl_crystal_colour_lustre clear
_exptl_crystal_colour_modifier light
_exptl_crystal_colour_primary colourless
_exptl_crystal_density_diffrn 1.358
_exptl_crystal_density_method 'not measured'
_exptl_crystal_description block
_exptl_crystal_F_000 308
_exptl_crystal_size_max 0.17
_exptl_crystal_size_mid 0.15
_exptl_crystal_size_min 0.14
_refine_diff_density_max 0.292
_refine_diff_density_min -0.234
_refine_diff_density_rms 0.059
_refine_ls_abs_structure_details 'Flack H D (1983), Acta Cryst. A39, 876-881'
_refine_ls_abs_structure_Flack 0.02(15)
_refine_ls_extinction_method none
_refine_ls_goodness_of_fit_ref 1.045
_refine_ls_hydrogen_treatment mixed
_refine_ls_matrix_type full
_refine_ls_number_parameters 186
_refine_ls_number_reflns 1833
_refine_ls_number_restraints 2
_refine_ls_restrained_S_all 1.044
_refine_ls_R_factor_all 0.0873
_refine_ls_R_factor_gt 0.0557
_refine_ls_shift/su_max 0.000
_refine_ls_shift/su_mean 0.000
_refine_ls_structure_factor_coef Fsqd
_refine_ls_weighting_details 'calc w=1/[\s^2^(Fo^2^)+(0.0175P)^2^+0.0000P] where P=(Fo^2^+2Fc^2^)/3'
_refine_ls_weighting_scheme calc
_refine_ls_wR_factor_gt 0.0817
_refine_ls_wR_factor_ref 0.0985
_reflns_number_gt 1319
_reflns_number_total 1833
_reflns_threshold_expression >2sigma(I)
_cod_data_source_file jo7b01371_si_002.cif
_cod_data_source_block wangyj_04113
_cod_depositor_comments 'Adding full bibliography for 4032849--4032850.cif.'
_cod_original_cell_volume 715.07(10)
_cod_database_code 4032850
_reflns_odcompleteness_completeness 99.69
_reflns_odcompleteness_iscentric 1
_reflns_odcompleteness_theta 26.32
_olex2_refinement_description
;
1. Fixed Uiso
 At 1.2 times of:
  All C(H) groups, All C(H,H) groups
 At 1.5 times of:
  All C(H,H,H) groups
2.a Ternary CH refined with riding coordinates:
 C7(H7)
2.b Secondary CH2 refined with riding coordinates:
 C8(H8A,H8B)
2.c Aromatic/amide H refined with riding coordinates:
 C1(H1), C2(H2A), C3(H3), C4(H4), C5(H5), C10(H10), C11(H11), C13(H13), C14(H14)
2.d Idealised Me refined as rotating group:
 C15(H15A,H15B,H15C)
;
_olex2_date_sample_data_collection 2017-04-24
_olex2_submission_special_instructions 'No special instructions were received'

loop_
_space_group_symop_id
_space_group_symop_operation_xyz
1 'x, y, z'
2 'x+1/2, -y, z+1/2'

loop_
_atom_site_label
_atom_site_type_symbol
_atom_site_fract_x
_atom_site_fract_y
_atom_site_fract_z
_atom_site_U_iso_or_equiv
_atom_site_adp_type
_atom_site_occupancy
_atom_site_calc_flag
_atom_site_refinement_flags_posn
S1 S -0.77268(16) -0.5171(2) -0.52303(12) 0.0348(3) Uani 1 d .
O1 O -1.0138(5) -0.7879(7) -0.7851(3) 0.0516(11) Uani 1 d .
O2 O -0.9169(5) -0.7031(10) -0.8494(4) 0.0641(14) Uani 1 d .
H2 H -0.968(11) -0.557(17) -0.874(9) 0.21(6) Uiso 1 d .
O3 O -0.8176(4) -0.2832(5) -0.5514(3) 0.0436(11) Uani 1 d .
O4 O -0.6193(4) -0.5644(6) -0.4879(3) 0.0475(11) Uani 1 d .
C1 C -1.1141(6) -0.9224(9) -0.5936(5) 0.0379(15) Uani 1 d .
H1 H -1.0405 -1.0295 -0.5928 0.045 Uiso 1 calc R
C2 C -1.2237(6) -0.9745(10) -0.5460(5) 0.0458(17) Uani 1 d .
H2A H -1.2241 -1.1159 -0.5134 0.055 Uiso 1 calc R
C3 C -1.3354(7) -0.8151(10) -0.5464(5) 0.0437(15) Uani 1 d .
H3 H -1.4092 -0.8470 -0.5129 0.052 Uiso 1 calc R
C4 C -1.3329(7) -0.6066(10) -0.5984(5) 0.0457(17) Uani 1 d .
H4 H -1.4071 -0.4997 -0.6007 0.055 Uiso 1 calc R
C5 C -1.2216(6) -0.5579(9) -0.6462(5) 0.0391(15) Uani 1 d .
H5 H -1.2218 -0.4189 -0.6808 0.047 Uiso 1 calc R
C6 C -1.1102(6) -0.7128(9) -0.6433(4) 0.0329(14) Uani 1 d .
C7 C -0.9898(6) -0.6509(9) -0.6948(5) 0.0379(15) Uani 1 d .
H7 H -0.9987 -0.4878 -0.7142 0.046 Uiso 1 calc R
C8 C -0.8340(6) -0.6969(9) -0.6319(4) 0.0326(13) Uani 1 d .
H8A H -0.7674 -0.6796 -0.6767 0.039 Uiso 1 calc R
H8B H -0.8284 -0.8560 -0.6090 0.039 Uiso 1 calc R
C9 C -0.8629(6) -0.6139(8) -0.4299(4) 0.0285(13) Uani 1 d .
C10 C -0.8255(6) -0.8231(9) -0.3813(4) 0.0356(14) Uani 1 d .
H10 H -0.7461 -0.9057 -0.3924 0.043 Uiso 1 calc R
C11 C -0.9069(7) -0.9083(10) -0.3161(4) 0.0424(16) Uani 1 d .
H11 H -0.8806 -1.0466 -0.2818 0.051 Uiso 1 calc R
C12 C -1.0275(7) -0.7890(10) -0.3014(4) 0.0388(15) Uani 1 d .
C13 C -1.0616(7) -0.5803(10) -0.3478(5) 0.0420(15) Uani 1 d .
H13 H -1.1402 -0.4971 -0.3357 0.050 Uiso 1 calc R
C14 C -0.9797(6) -0.4905(9) -0.4133(4) 0.0339(14) Uani 1 d .
H14 H -1.0038 -0.3490 -0.4452 0.041 Uiso 1 calc R
C15 C -1.1238(8) -0.8903(11) -0.2378(5) 0.060(2) Uani 1 d .
H15A H -1.1665 -1.0306 -0.2688 0.090 Uiso 1 calc GR
H15B H -1.1994 -0.7825 -0.2336 0.090 Uiso 1 calc GR
H15C H -1.0670 -0.9224 -0.1702 0.090 Uiso 1 calc GR

loop_
_atom_site_aniso_label
_atom_site_aniso_U_11
_atom_site_aniso_U_22
_atom_site_aniso_U_33
_atom_site_aniso_U_23
_atom_site_aniso_U_13
_atom_site_aniso_U_12
S1 0.0316(8) 0.0366(8) 0.0386(8) -0.0024(8) 0.0133(6) 0.0003(8)
O1 0.055(3) 0.066(3) 0.036(3) -0.004(2) 0.013(2) -0.001(3)
O2 0.050(3) 0.108(4) 0.039(3) 0.011(3) 0.021(2) 0.015(3)
O3 0.053(3) 0.0286(18) 0.056(3) 0.003(2) 0.026(2) 0.004(2)
O4 0.028(2) 0.063(3) 0.050(3) -0.008(2) 0.007(2) 0.001(2)
C1 0.037(4) 0.032(3) 0.045(4) -0.001(3) 0.010(3) 0.005(3)
C2 0.045(5) 0.045(3) 0.046(4) 0.002(3) 0.007(3) 0.000(3)
C3 0.030(3) 0.058(4) 0.045(4) -0.008(3) 0.012(3) 0.000(3)
C4 0.035(4) 0.043(3) 0.060(5) 0.000(3) 0.012(4) 0.010(3)
C5 0.037(4) 0.036(3) 0.042(4) 0.004(3) 0.005(3) 0.004(3)
C6 0.031(3) 0.033(3) 0.033(4) -0.002(3) 0.005(3) 0.004(3)
C7 0.045(4) 0.034(3) 0.033(3) -0.003(3) 0.005(3) 0.007(3)
C8 0.034(3) 0.038(3) 0.029(3) -0.002(3) 0.015(3) 0.002(3)
C9 0.028(3) 0.029(3) 0.028(3) -0.001(2) 0.007(3) -0.002(3)
C10 0.034(3) 0.037(3) 0.035(3) -0.002(3) 0.005(3) 0.007(3)
C11 0.056(5) 0.039(3) 0.032(4) 0.001(3) 0.008(3) -0.004(3)
C12 0.037(3) 0.049(3) 0.033(4) 0.001(3) 0.013(3) -0.010(3)
C13 0.036(4) 0.053(4) 0.040(4) -0.009(3) 0.015(3) 0.002(3)
C14 0.033(3) 0.033(3) 0.037(3) -0.002(3) 0.012(3) 0.007(3)
C15 0.067(5) 0.062(4) 0.054(5) 0.005(4) 0.021(4) -0.015(4)

loop_
_atom_type_symbol
_atom_type_description
_atom_type_scat_dispersion_real
_atom_type_scat_dispersion_imag
_atom_type_scat_source
C C 0.0033 0.0016 'International Tables Vol C Tables 4.2.6.8 and 6.1.1.4'
H H 0.0000 0.0000 'International Tables Vol C Tables 4.2.6.8 and 6.1.1.4'
O O 0.0106 0.0060 'International Tables Vol C Tables 4.2.6.8 and 6.1.1.4'
S S 0.1246 0.1234 'International Tables Vol C Tables 4.2.6.8 and 6.1.1.4'

loop_
_geom_angle_atom_site_label_1
_geom_angle_atom_site_label_2
_geom_angle_atom_site_label_3
_geom_angle
O3 S1 C8 108.2(3)
O3 S1 C9 109.1(2)
O4 S1 O3 118.5(2)
O4 S1 C8 105.7(2)
O4 S1 C9 108.6(2)
C9 S1 C8 106.1(2)
C7 O1 O2 108.2(4)
O1 O2 H2 99(6)
C2 C1 H1 119.2
C2 C1 C6 121.5(5)
C6 C1 H1 119.2
C1 C2 H2A 120.0
C1 C2 C3 120.0(5)
C3 C2 H2A 120.0
C2 C3 H3 120.9
C4 C3 C2 118.3(6)
C4 C3 H3 120.9
C3 C4 H4 119.7
C5 C4 C3 120.7(6)
C5 C4 H4 119.7
C4 C5 H5 119.6
C6 C5 C4 120.7(5)
C6 C5 H5 119.6
C1 C6 C7 122.3(5)
C5 C6 C1 118.7(5)
C5 C6 C7 119.0(5)
O1 C7 C6 105.6(4)
O1 C7 H7 109.0
O1 C7 C8 108.4(4)
C6 C7 H7 109.0
C6 C7 C8 115.7(5)
C8 C7 H7 109.0
S1 C8 H8A 108.3
S1 C8 H8B 108.3
C7 C8 S1 116.0(4)
C7 C8 H8A 108.3
C7 C8 H8B 108.3
H8A C8 H8B 107.4
C10 C9 S1 120.2(4)
C14 C9 S1 119.0(4)
C14 C9 C10 120.5(5)
C9 C10 H10 120.2
C11 C10 C9 119.5(5)
C11 C10 H10 120.2
C10 C11 H11 119.8
C10 C11 C12 120.4(6)
C12 C11 H11 119.8
C11 C12 C15 120.6(6)
C13 C12 C11 119.6(6)
C13 C12 C15 119.7(6)
C12 C13 H13 119.6
C12 C13 C14 120.7(6)
C14 C13 H13 119.6
C9 C14 C13 119.2(5)
C9 C14 H14 120.4
C13 C14 H14 120.4
C12 C15 H15A 109.5
C12 C15 H15B 109.5
C12 C15 H15C 109.5
H15A C15 H15B 109.5
H15A C15 H15C 109.5
H15B C15 H15C 109.5

loop_
_geom_bond_atom_site_label_1
_geom_bond_atom_site_label_2
_geom_bond_distance
S1 O3 1.447(3)
S1 O4 1.442(4)
S1 C8 1.780(5)
S1 C9 1.758(5)
O1 O2 1.478(6)
O1 C7 1.424(6)
O2 H2 0.99(10)
C1 H1 0.9300
C1 C2 1.369(8)
C1 C6 1.391(7)
C2 H2A 0.9300
C2 C3 1.401(7)
C3 H3 0.9300
C3 C4 1.399(8)
C4 H4 0.9300
C4 C5 1.380(8)
C5 H5 0.9300
C5 C6 1.377(7)
C6 C7 1.502(7)
C7 H7 0.9800
C7 C8 1.542(7)
C8 H8A 0.9700
C8 H8B 0.9700
C9 C10 1.385(7)
C9 C14 1.374(7)
C10 H10 0.9300
C10 C11 1.381(7)
C11 H11 0.9300
C11 C12 1.383(8)
C12 C13 1.366(8)
C12 C15 1.501(8)
C13 H13 0.9300
C13 C14 1.397(8)
C14 H14 0.9300
C15 H15A 0.9600
C15 H15B 0.9600
C15 H15C 0.9600

loop_
_geom_torsion_atom_site_label_1
_geom_torsion_atom_site_label_2
_geom_torsion_atom_site_label_3
_geom_torsion_atom_site_label_4
_geom_torsion
S1 C9 C10 C11 -173.4(4)
S1 C9 C14 C13 172.9(4)
O1 C7 C8 S1 172.6(4)
O2 O1 C7 C6 169.1(4)
O2 O1 C7 C8 -66.4(5)
O3 S1 C8 C7 -42.6(5)
O3 S1 C9 C10 -172.3(4)
O3 S1 C9 C14 13.9(5)
O4 S1 C8 C7 -170.4(4)
O4 S1 C9 C10 -41.9(5)
O4 S1 C9 C14 144.3(4)
C1 C2 C3 C4 1.5(9)
C1 C6 C7 O1 72.8(7)
C1 C6 C7 C8 -47.0(7)
C2 C1 C6 C5 -1.6(9)
C2 C1 C6 C7 179.2(5)
C2 C3 C4 C5 -1.3(9)
C3 C4 C5 C6 -0.4(9)
C4 C5 C6 C1 1.8(9)
C4 C5 C6 C7 -178.9(5)
C5 C6 C7 O1 -106.4(6)
C5 C6 C7 C8 133.7(5)
C6 C1 C2 C3 -0.1(9)
C6 C7 C8 S1 -69.1(5)
C8 S1 C9 C10 71.3(5)
C8 S1 C9 C14 -102.5(4)
C9 S1 C8 C7 74.4(4)
C9 C10 C11 C12 1.8(9)
C10 C9 C14 C13 -0.9(8)
C10 C11 C12 C13 -3.3(9)
C10 C11 C12 C15 174.7(5)
C11 C12 C13 C14 2.7(9)
C12 C13 C14 C9 -0.6(8)
C14 C9 C10 C11 0.3(8)
C15 C12 C13 C14 -175.3(6)
